data_4120346
loop_
_publ_author_name
'Eugene L. Kolychev'
'Sabrina Kronig'
'Kai Brandhorst'
'Matthias Freytag'
'Peter G. Jones'
'Matthias Tamm'

_publ_contact_author
;
        Peter G. Jones (for X-ray details)
        Institut f\"ur Anorganische und Analytische Chemie
        Technische Universit\"at Braunschweig
        Postfach 3329
        38023 Braunschweig
        Germany
;
_publ_contact_author_email p.jones@tu-bs.de
_publ_contact_author_fax '049 531 391-5387'
_publ_contact_author_phone '049 531 391-5382'
_publ_section_title
;
 Iridium(I) Complexes with Anionic N-Heterocyclic Carbene Ligands as
 Catalysts for the Hydrogenation of Alkenes in Nonpolar Media
;
_journal_name_full 'Journal of the American Chemical Society'
_journal_page_first 12448
_journal_page_last 12459
_journal_paper_doi 10.1021/ja406529c
_journal_volume 135
_journal_year 2013
_chemical_formula_sum 'C63 H62 B F24 Ir N P'
_chemical_formula_weight 1523.12
_space_group_IT_number 14
_symmetry_cell_setting monoclinic
_symmetry_space_group_name_Hall '-P 2yn'
_symmetry_space_group_name_H-M 'P 1 21/n 1'
_atom_sites_solution_hydrogens geom
_atom_sites_solution_primary direct
_atom_sites_solution_secondary difmap
_audit_creation_method SHELXL-97
_cell_angle_alpha 90.00
_cell_angle_beta 110.069(2)
_cell_angle_gamma 90.00
_cell_formula_units_Z 4
_cell_length_a 20.4129(3)
_cell_length_b 13.0950(2)
_cell_length_c 24.6162(3)
_cell_measurement_reflns_used 114958
_cell_measurement_temperature 100(2)
_cell_measurement_theta_max 30.8743
_cell_measurement_theta_min 2.2238
_cell_volume 6180.54(17)
_computing_cell_refinement
; 
CrysAlisPro, Oxford Diffraction Ltd., 
Version 1.171.35.21 (release 20-01-2012 CrysAlis171 .NET) 
(compiled Jan 23 2012,18:06:46) 
;
_computing_data_collection
; 
CrysAlisPro, Oxford Diffraction Ltd., 
Version 1.171.35.21 (release 20-01-2012 CrysAlis171 .NET) 
(compiled Jan 23 2012,18:06:46) 
;
_computing_data_reduction
; 
CrysAlisPro, Oxford Diffraction Ltd., 
Version 1.171.35.21 (release 20-01-2012 CrysAlis171 .NET) 
(compiled Jan 23 2012,18:06:46) 
;
_computing_molecular_graphics 'Bruker XP'
_computing_publication_material SHELXL-97
_computing_structure_refinement 'SHELXL-97 (Sheldrick, 1997)'
_computing_structure_solution 'SHELXS-97 (Sheldrick, 1990)'
_diffrn_ambient_temperature 100(2)
_diffrn_detector_area_resol_mean 16.1419
_diffrn_measured_fraction_theta_full 0.991
_diffrn_measured_fraction_theta_max 0.966
_diffrn_measurement_device_type 'Oxford Diffraction Xcalibur, Eos'
_diffrn_measurement_method '\w scans'
_diffrn_radiation_monochromator graphite
_diffrn_radiation_source 'Enhance (Mo) x-ray Source'
_diffrn_radiation_type 'Mo K\a'
_diffrn_radiation_wavelength 0.71073
_diffrn_reflns_av_R_equivalents 0.0413
_diffrn_reflns_av_sigmaI/netI 0.0174
_diffrn_reflns_limit_h_max 29
_diffrn_reflns_limit_h_min -29
_diffrn_reflns_limit_k_max 18
_diffrn_reflns_limit_k_min -18
_diffrn_reflns_limit_l_max 35
_diffrn_reflns_limit_l_min -35
_diffrn_reflns_number 399543
_diffrn_reflns_theta_full 30.50
_diffrn_reflns_theta_max 30.94
_diffrn_reflns_theta_min 2.23
_exptl_absorpt_coefficient_mu 2.300
_exptl_absorpt_correction_T_max 1.00000
_exptl_absorpt_correction_T_min 0.89920
_exptl_absorpt_correction_type multi-scan
_exptl_absorpt_process_details
; 
CrysAlisPro, Oxford Diffraction Ltd., 
Version 1.171.35.21 (release 20-01-2012 CrysAlis171 .NET) 
(compiled Jan 23 2012,18:06:46) 
;
_exptl_crystal_colour orange
_exptl_crystal_density_diffrn 1.637
_exptl_crystal_description prism
_exptl_crystal_F_000 3040
_exptl_crystal_size_max 0.30
_exptl_crystal_size_mid 0.22
_exptl_crystal_size_min 0.20
_refine_diff_density_max 1.528
_refine_diff_density_min -0.683
_refine_diff_density_rms 0.086
_refine_ls_extinction_method none
_refine_ls_goodness_of_fit_ref 1.056
_refine_ls_hydrogen_treatment mixed
_refine_ls_matrix_type full
_refine_ls_number_parameters 862
_refine_ls_number_reflns 18929
_refine_ls_number_restraints 48
_refine_ls_restrained_S_all 1.086
_refine_ls_R_factor_all 0.0328
_refine_ls_R_factor_gt 0.0248
_refine_ls_shift/su_max 0.027
_refine_ls_shift/su_mean 0.001
_refine_ls_structure_factor_coef Fsqd
_refine_ls_weighting_details 'calc w=1/[\s^2^(Fo^2^)+(0.0190P)^2^+9.4218P] where P=(Fo^2^+2Fc^2^)/3'
_refine_ls_weighting_scheme calc
_refine_ls_wR_factor_gt 0.0527
_refine_ls_wR_factor_ref 0.0559
_reflns_number_gt 16653
_reflns_number_total 18929
_reflns_threshold_expression >2sigma(I)
_cod_data_source_file ja406529c_si_002_01.cif
_cod_data_source_block evg16
_cod_depositor_comments
;
The following automatic conversions were performed:

data name '_iucr_refine_instruction_details' was replaced with
'_iucr_refine_instructions_details' as specified in the replacement
file 'data/replacement-values/replacement_tags.lst'.

Automatic conversion script
Id: cif_correct_tags 9268 2022-04-12 08:56:07Z antanas 
;
_cod_original_cell_volume 6180.56(15)
_cod_original_sg_symbol_H-M 'P 21/n'
_cod_database_code 4120346

loop_
_symmetry_equiv_pos_as_xyz
'x, y, z'
'-x+1/2, y+1/2, -z+1/2'
'-x, -y, -z'
'x-1/2, -y-1/2, z-1/2'

loop_
_atom_site_label
_atom_site_type_symbol
_atom_site_fract_x
_atom_site_fract_y
_atom_site_fract_z
_atom_site_U_iso_or_equiv
_atom_site_adp_type
_atom_site_occupancy
_atom_site_symmetry_multiplicity
_atom_site_calc_flag
_atom_site_refinement_flags
_atom_site_disorder_assembly
_atom_site_disorder_group
Ir Ir 0.788738(4) 0.151776(5) 0.485626(3) 0.01255(2) Uani 1 1 d . . .
P P 0.76858(2) 0.29117(4) 0.53866(2) 0.01260(8) Uani 1 1 d . . .
N N 0.87315(8) 0.10066(12) 0.55623(7) 0.0149(3) Uani 1 1 d . . .
C1 C 0.77134(11) -0.00453(15) 0.45412(9) 0.0201(4) Uani 1 1 d . . .
H1 H 0.7886(12) -0.047(2) 0.4868(10) 0.019(6) Uiso 1 1 d . . .
C2 C 0.82038(10) 0.03849(15) 0.43305(8) 0.0175(4) Uani 1 1 d . . .
H2 H 0.8667(13) 0.0230(18) 0.4529(10) 0.015(6) Uiso 1 1 d . . .
C3 C 0.80447(11) 0.07408(16) 0.37104(8) 0.0201(4) Uani 1 1 d . . .
H3A H 0.7646 0.0345 0.3452 0.024 Uiso 1 1 calc R . .
H3B H 0.8454 0.0607 0.3592 0.024 Uiso 1 1 calc R . .
C4 C 0.78684(11) 0.18832(16) 0.36417(9) 0.0208(4) Uani 1 1 d . . .
H4A H 0.8306 0.2278 0.3724 0.025 Uiso 1 1 calc R . .
H4B H 0.7574 0.2020 0.3236 0.025 Uiso 1 1 calc R . .
C5 C 0.74905(10) 0.22477(15) 0.40374(8) 0.0169(3) Uani 1 1 d . . .
H5 H 0.7524(12) 0.2974(19) 0.4094(10) 0.014(6) Uiso 1 1 d . . .
C6 C 0.69345(10) 0.17357(16) 0.41336(8) 0.0184(4) Uani 1 1 d . . .
H6 H 0.6618(13) 0.215(2) 0.4247(11) 0.022(6) Uiso 1 1 d . . .
C7 C 0.66107(11) 0.07428(17) 0.38357(10) 0.0245(4) Uani 1 1 d . . .
H7A H 0.6672 0.0699 0.3454 0.029 Uiso 1 1 calc R . .
H7B H 0.6104 0.0746 0.3770 0.029 Uiso 1 1 calc R . .
C8 C 0.69462(12) -0.01962(17) 0.42000(10) 0.0257(4) Uani 1 1 d . . .
H8A H 0.6697 -0.0349 0.4472 0.031 Uiso 1 1 calc R . .
H8B H 0.6892 -0.0792 0.3941 0.031 Uiso 1 1 calc R . .
C9 C 0.84270(10) 0.38156(15) 0.56545(8) 0.0160(3) Uani 1 1 d . . .
H9 H 0.8239 0.4454 0.5769 0.019 Uiso 1 1 calc R . .
C10 C 0.86759(11) 0.41016(16) 0.51514(9) 0.0190(4) Uani 1 1 d . . .
H10A H 0.8862 0.3486 0.5021 0.023 Uiso 1 1 calc R . .
H10B H 0.8275 0.4355 0.4822 0.023 Uiso 1 1 calc R . .
C11 C 0.92417(12) 0.49225(17) 0.53320(10) 0.0261(4) Uani 1 1 d . . .
H11A H 0.9411 0.5060 0.5007 0.031 Uiso 1 1 calc R . .
H11B H 0.9041 0.5563 0.5420 0.031 Uiso 1 1 calc R . .
C12 C 0.98525(12) 0.4592(2) 0.58618(10) 0.0300(5) Uani 1 1 d . . .
H12A H 1.0196 0.5155 0.5983 0.036 Uiso 1 1 calc R . .
H12B H 1.0087 0.3996 0.5761 0.036 Uiso 1 1 calc R . .
C13 C 0.96042(12) 0.43082(19) 0.63627(10) 0.0268(5) Uani 1 1 d . . .
H13A H 0.9411 0.4922 0.6488 0.032 Uiso 1 1 calc R . .
H13B H 1.0006 0.4066 0.6694 0.032 Uiso 1 1 calc R . .
C14 C 0.90437(10) 0.34700(16) 0.61852(9) 0.0202(4) Uani 1 1 d . . .
H14A H 0.8877 0.3324 0.6511 0.024 Uiso 1 1 calc R . .
H14B H 0.9246 0.2835 0.6092 0.024 Uiso 1 1 calc R . .
C15 C 0.75717(10) 0.24065(14) 0.60486(8) 0.0145(3) Uani 1 1 d . . .
H15 H 0.8036 0.2108 0.6277 0.017 Uiso 1 1 calc R . .
C16 C 0.74211(11) 0.31876(15) 0.64590(8) 0.0178(4) Uani 1 1 d . . .
H16A H 0.7761 0.3755 0.6535 0.021 Uiso 1 1 calc R . .
H16B H 0.6948 0.3476 0.6276 0.021 Uiso 1 1 calc R . .
C17 C 0.74732(11) 0.26660(17) 0.70306(9) 0.0220(4) Uani 1 1 d . . .
H17A H 0.7960 0.2444 0.7231 0.026 Uiso 1 1 calc R . .
H17B H 0.7350 0.3163 0.7283 0.026 Uiso 1 1 calc R . .
C18 C 0.69887(11) 0.17394(17) 0.69332(9) 0.0233(4) Uani 1 1 d . . .
H18A H 0.7061 0.1397 0.7308 0.028 Uiso 1 1 calc R . .
H18B H 0.6498 0.1971 0.6776 0.028 Uiso 1 1 calc R . .
C19 C 0.71262(11) 0.09793(16) 0.65138(9) 0.0206(4) Uani 1 1 d . . .
H19A H 0.6788 0.0409 0.6441 0.025 Uiso 1 1 calc R . .
H19B H 0.7601 0.0692 0.6688 0.025 Uiso 1 1 calc R . .
C20 C 0.70581(10) 0.15037(15) 0.59400(8) 0.0167(3) Uani 1 1 d . . .
H20A H 0.6575 0.1754 0.5754 0.020 Uiso 1 1 calc R . .
H20B H 0.7159 0.1006 0.5676 0.020 Uiso 1 1 calc R . .
C21 C 0.69399(10) 0.37464(14) 0.49765(8) 0.0152(3) Uani 1 1 d . . .
H21 H 0.6916 0.3703 0.4565 0.018 Uiso 1 1 calc R . .
C22 C 0.62291(10) 0.33446(15) 0.49765(8) 0.0169(3) Uani 1 1 d . . .
H22A H 0.6189 0.2607 0.4883 0.020 Uiso 1 1 calc R . .
H22B H 0.6197 0.3433 0.5366 0.020 Uiso 1 1 calc R . .
C23 C 0.56333(10) 0.39263(16) 0.45303(9) 0.0212(4) Uani 1 1 d . . .
H23A H 0.5647 0.3795 0.4138 0.025 Uiso 1 1 calc R . .
H23B H 0.5181 0.3674 0.4542 0.025 Uiso 1 1 calc R . .
C24 C 0.56881(11) 0.50722(17) 0.46483(10) 0.0240(4) Uani 1 1 d . . .
H24A H 0.5317 0.5431 0.4338 0.029 Uiso 1 1 calc R . .
H24B H 0.5618 0.5212 0.5020 0.029 Uiso 1 1 calc R . .
C25 C 0.63978(11) 0.54769(16) 0.46750(9) 0.0233(4) Uani 1 1 d . . .
H25A H 0.6431 0.6211 0.4778 0.028 Uiso 1 1 calc R . .
H25B H 0.6443 0.5412 0.4289 0.028 Uiso 1 1 calc R . .
C26 C 0.69965(10) 0.48969(15) 0.51208(9) 0.0191(4) Uani 1 1 d . . .
H26A H 0.6975 0.5003 0.5513 0.023 Uiso 1 1 calc R . .
H26B H 0.7449 0.5162 0.5117 0.023 Uiso 1 1 calc R . .
C27 C 0.93757(10) 0.12131(15) 0.55468(8) 0.0180(4) Uani 1 1 d . . .
H27 H 0.9414 0.1629 0.5243 0.022 Uiso 1 1 calc R . .
C28 C 0.99777(11) 0.08456(16) 0.59537(9) 0.0210(4) Uani 1 1 d . . .
H28 H 1.0421 0.1003 0.5929 0.025 Uiso 1 1 calc R . .
C29 C 0.99249(11) 0.02423(16) 0.63993(9) 0.0223(4) Uani 1 1 d . . .
H29 H 1.0331 -0.0029 0.6682 0.027 Uiso 1 1 calc R . .
C30 C 0.92709(12) 0.00407(16) 0.64269(9) 0.0215(4) Uani 1 1 d . . .
H30 H 0.9224 -0.0356 0.6734 0.026 Uiso 1 1 calc R . .
C31 C 0.86879(11) 0.04244(15) 0.60015(8) 0.0177(4) Uani 1 1 d . . .
H31 H 0.8240 0.0273 0.6019 0.021 Uiso 1 1 calc R . .
B B 0.47438(10) 0.26334(15) 0.72785(8) 0.0121(3) Uani 1 1 d . . .
F1 F 0.21461(8) 0.38665(11) 0.61216(7) 0.0411(4) Uani 1 1 d . . .
F2 F 0.14685(8) 0.26821(17) 0.62033(8) 0.0574(5) Uani 1 1 d . . .
F3 F 0.20861(9) 0.24794(13) 0.56607(6) 0.0457(4) Uani 1 1 d . . .
F4 F 0.23531(7) 0.00185(11) 0.76435(6) 0.0323(3) Uani 1 1 d . . .
F5 F 0.31738(9) 0.06751(12) 0.83579(6) 0.0386(4) Uani 1 1 d . . .
F6 F 0.34090(9) -0.04430(11) 0.78128(8) 0.0408(4) Uani 1 1 d . . .
F7 F 0.33977(8) 0.62598(12) 0.68070(8) 0.0412(4) Uani 1 1 d . . .
F8 F 0.39864(9) 0.64582(14) 0.76935(7) 0.0472(4) Uani 1 1 d . . .
F9 F 0.41966(9) 0.73758(11) 0.70349(9) 0.0494(5) Uani 1 1 d . . .
F10 F 0.63095(8) 0.64313(10) 0.67592(8) 0.0368(4) Uani 1 1 d . . .
F11 F 0.67938(7) 0.50221(12) 0.71359(6) 0.0316(3) Uani 1 1 d . . .
F12 F 0.61487(7) 0.50665(11) 0.62433(6) 0.0294(3) Uani 1 1 d . . .
F13 F 0.45478(12) 0.25217(12) 0.51213(6) 0.0564(6) Uani 1 1 d . A .
F14 F 0.41495(8) 0.09903(15) 0.49367(6) 0.0427(4) Uani 1 1 d . A .
F15 F 0.52059(7) 0.13070(11) 0.50395(6) 0.0298(3) Uani 1 1 d . A .
C55 C 0.57095(14) -0.08288(17) 0.69086(10) 0.0299(5) Uani 1 1 d D . .
F16 F 0.5885(2) -0.1389(2) 0.65504(11) 0.0899(17) Uani 0.792(5) 1 d PD A 1
F17 F 0.63541(12) -0.06601(18) 0.73375(14) 0.0642(10) Uani 0.792(5) 1 d PD A 1
F18 F 0.53684(17) -0.1335(2) 0.71831(18) 0.0595(10) Uani 0.792(5) 1 d PD A 1
F16' F 0.6297(4) -0.0987(7) 0.6941(4) 0.039(2) Uiso 0.208(5) 1 d PD A 2
F17' F 0.5590(5) -0.1178(8) 0.7349(4) 0.031(2) Uiso 0.208(5) 1 d PD A 2
F18' F 0.5308(4) -0.1609(5) 0.6499(3) 0.034(2) Uiso 0.208(5) 1 d PD A 2
C62 C 0.52025(11) 0.28761(18) 0.94731(9) 0.0243(4) Uani 1 1 d D . .
F19 F 0.46100(13) 0.3412(2) 0.92995(9) 0.0371(6) Uani 0.805(5) 1 d PDU B 3
F20 F 0.56370(11) 0.3517(3) 0.98813(10) 0.0612(11) Uani 0.805(5) 1 d PD B 3
F21 F 0.5128(3) 0.20907(18) 0.97463(17) 0.0937(19) Uani 0.805(5) 1 d PD B 3
F19' F 0.4833(5) 0.3656(7) 0.9433(5) 0.035(3) Uiso 0.195(5) 1 d PDU B 4
F20' F 0.5617(4) 0.2752(6) 0.9984(3) 0.026(2) Uiso 0.195(5) 1 d PD B 4
F21' F 0.4695(4) 0.2089(6) 0.9433(4) 0.030(2) Uiso 0.195(5) 1 d PD B 4
F22 F 0.74471(8) 0.2982(2) 0.85032(9) 0.0702(7) Uani 1 1 d . B .
F23 F 0.73530(9) 0.13887(18) 0.85913(9) 0.0621(6) Uani 1 1 d . B .
F24 F 0.75932(7) 0.23200(16) 0.93373(6) 0.0479(5) Uani 1 1 d . B .
C32 C 0.39370(9) 0.23227(14) 0.71934(8) 0.0134(3) Uani 1 1 d . . .
C33 C 0.33601(10) 0.27417(14) 0.67570(8) 0.0152(3) Uani 1 1 d . . .
H33 H 0.3436 0.3264 0.6517 0.018 Uiso 1 1 calc R . .
C34 C 0.26806(10) 0.24160(15) 0.66647(8) 0.0175(4) Uani 1 1 d . . .
C35 C 0.25426(10) 0.16539(15) 0.70054(9) 0.0189(4) Uani 1 1 d . . .
H35 H 0.2078 0.1447 0.6951 0.023 Uiso 1 1 calc R . .
C36 C 0.31075(10) 0.12066(15) 0.74273(8) 0.0165(3) Uani 1 1 d . . .
C37 C 0.37872(10) 0.15301(14) 0.75137(8) 0.0151(3) Uani 1 1 d . . .
H37 H 0.4163 0.1200 0.7801 0.018 Uiso 1 1 calc R . .
C38 C 0.20951(11) 0.28606(17) 0.61695(9) 0.0235(4) Uani 1 1 d . . .
C39 C 0.30078(11) 0.03709(16) 0.78085(9) 0.0220(4) Uani 1 1 d . . .
C40 C 0.48426(9) 0.38293(14) 0.71225(7) 0.0124(3) Uani 1 1 d . . .
C41 C 0.44096(10) 0.46222(14) 0.71819(8) 0.0146(3) Uani 1 1 d . . .
H41 H 0.4002 0.4455 0.7267 0.017 Uiso 1 1 calc R . .
C42 C 0.45564(10) 0.56464(14) 0.71201(8) 0.0164(3) Uani 1 1 d . . .
C43 C 0.51464(10) 0.59337(15) 0.69987(8) 0.0169(3) Uani 1 1 d . . .
H43 H 0.5251 0.6633 0.6965 0.020 Uiso 1 1 calc R . .
C44 C 0.55778(10) 0.51621(14) 0.69281(8) 0.0145(3) Uani 1 1 d . . .
C45 C 0.54277(9) 0.41394(14) 0.69853(8) 0.0137(3) Uani 1 1 d . . .
H45 H 0.5731 0.3632 0.6930 0.016 Uiso 1 1 calc R . .
C46 C 0.40526(12) 0.64500(17) 0.71741(11) 0.0266(4) Uani 1 1 d . . .
C47 C 0.62046(11) 0.54291(15) 0.67677(9) 0.0191(4) Uani 1 1 d . . .
C48 C 0.49591(9) 0.18388(14) 0.68539(8) 0.0124(3) Uani 1 1 d . A .
C49 C 0.47865(10) 0.20380(14) 0.62595(8) 0.0139(3) Uani 1 1 d . . .
H49 H 0.4581 0.2676 0.6110 0.017 Uiso 1 1 calc R . .
C50 C 0.49076(10) 0.13276(14) 0.58856(8) 0.0162(3) Uani 1 1 d . A .
C51 C 0.52093(11) 0.03833(15) 0.60875(8) 0.0181(4) Uani 1 1 d . . .
H51 H 0.5296 -0.0100 0.5832 0.022 Uiso 1 1 calc R A .
C52 C 0.53793(11) 0.01715(14) 0.66718(9) 0.0179(4) Uani 1 1 d . A .
C53 C 0.52514(10) 0.08819(14) 0.70446(8) 0.0156(3) Uani 1 1 d . . .
H53 H 0.5367 0.0711 0.7441 0.019 Uiso 1 1 calc R A .
C54 C 0.47008(12) 0.15456(16) 0.52515(8) 0.0215(4) Uani 1 1 d . . .
C56 C 0.52614(9) 0.25228(14) 0.79555(8) 0.0129(3) Uani 1 1 d . B .
C57 C 0.50283(10) 0.26684(14) 0.84248(8) 0.0141(3) Uani 1 1 d . . .
H57 H 0.4543 0.2757 0.8351 0.017 Uiso 1 1 calc R B .
C58 C 0.54839(10) 0.26866(15) 0.89942(8) 0.0157(3) Uani 1 1 d . B .
C59 C 0.61979(10) 0.25624(16) 0.91278(8) 0.0182(4) Uani 1 1 d . . .
H59 H 0.6508 0.2573 0.9517 0.022 Uiso 1 1 calc R B .
C60 C 0.64420(10) 0.24217(16) 0.86703(8) 0.0179(4) Uani 1 1 d . B .
C61 C 0.59846(10) 0.23992(15) 0.81006(8) 0.0160(3) Uani 1 1 d . . .
H61 H 0.6169 0.2296 0.7799 0.019 Uiso 1 1 calc R B .
C63 C 0.72101(12) 0.2303(2) 0.87832(10) 0.0325(5) Uani 1 1 d . . .

loop_
_atom_site_aniso_label
_atom_site_aniso_U_11
_atom_site_aniso_U_22
_atom_site_aniso_U_33
_atom_site_aniso_U_23
_atom_site_aniso_U_13
_atom_site_aniso_U_12
Ir 0.01380(3) 0.01182(3) 0.01182(3) -0.00022(2) 0.00412(2) 0.00089(3)
P 0.0129(2) 0.0127(2) 0.0126(2) -0.00023(16) 0.00483(16) 0.00017(16)
N 0.0176(7) 0.0138(7) 0.0139(7) 0.0007(6) 0.0060(6) 0.0029(6)
C1 0.0258(10) 0.0128(8) 0.0221(9) -0.0020(7) 0.0087(8) 0.0000(7)
C2 0.0195(9) 0.0153(8) 0.0168(8) -0.0027(7) 0.0052(7) 0.0043(7)
C3 0.0217(9) 0.0229(10) 0.0157(8) -0.0048(7) 0.0065(7) 0.0008(8)
C4 0.0235(10) 0.0228(10) 0.0155(9) 0.0002(7) 0.0060(7) 0.0021(8)
C5 0.0183(9) 0.0173(9) 0.0123(8) -0.0004(7) 0.0017(7) 0.0027(7)
C6 0.0154(8) 0.0210(9) 0.0164(8) -0.0033(7) 0.0024(7) 0.0031(7)
C7 0.0179(9) 0.0267(11) 0.0266(10) -0.0105(8) 0.0046(8) -0.0040(8)
C8 0.0264(11) 0.0205(10) 0.0317(11) -0.0080(8) 0.0122(9) -0.0068(8)
C9 0.0163(8) 0.0150(8) 0.0170(8) -0.0023(7) 0.0061(7) -0.0016(7)
C10 0.0202(9) 0.0193(9) 0.0199(9) -0.0010(7) 0.0100(7) -0.0023(7)
C11 0.0256(11) 0.0252(10) 0.0320(11) -0.0029(9) 0.0156(9) -0.0089(9)
C12 0.0209(10) 0.0379(13) 0.0332(12) -0.0072(10) 0.0116(9) -0.0119(9)
C13 0.0210(10) 0.0332(12) 0.0247(10) -0.0075(9) 0.0058(8) -0.0092(9)
C14 0.0183(9) 0.0216(9) 0.0188(9) -0.0029(8) 0.0037(7) -0.0034(8)
C15 0.0149(8) 0.0158(8) 0.0139(8) 0.0010(6) 0.0062(6) 0.0012(7)
C16 0.0207(9) 0.0187(9) 0.0150(8) -0.0006(7) 0.0076(7) 0.0030(7)
C17 0.0261(10) 0.0259(10) 0.0156(9) 0.0008(8) 0.0092(8) 0.0032(8)
C18 0.0245(10) 0.0292(11) 0.0200(9) 0.0054(8) 0.0127(8) 0.0035(8)
C19 0.0215(9) 0.0205(9) 0.0232(9) 0.0048(8) 0.0119(8) 0.0002(8)
C20 0.0165(8) 0.0171(8) 0.0168(8) 0.0008(7) 0.0061(7) -0.0008(7)
C21 0.0150(8) 0.0151(8) 0.0156(8) -0.0004(6) 0.0055(6) 0.0022(6)
C22 0.0159(8) 0.0176(9) 0.0166(8) 0.0008(7) 0.0049(7) 0.0016(7)
C23 0.0167(9) 0.0243(10) 0.0197(9) 0.0018(8) 0.0027(7) 0.0031(8)
C24 0.0212(10) 0.0241(10) 0.0242(10) 0.0018(8) 0.0047(8) 0.0091(8)
C25 0.0257(10) 0.0172(9) 0.0253(10) 0.0033(8) 0.0064(8) 0.0054(8)
C26 0.0191(9) 0.0147(8) 0.0233(9) 0.0004(7) 0.0072(8) 0.0021(7)
C27 0.0204(9) 0.0201(9) 0.0147(8) 0.0027(7) 0.0074(7) 0.0020(7)
C28 0.0194(9) 0.0234(10) 0.0192(9) 0.0002(8) 0.0052(7) 0.0028(8)
C29 0.0250(10) 0.0214(10) 0.0163(9) 0.0018(7) 0.0019(8) 0.0069(8)
C30 0.0308(11) 0.0178(9) 0.0168(9) 0.0046(7) 0.0093(8) 0.0055(8)
C31 0.0233(9) 0.0154(8) 0.0172(8) 0.0020(7) 0.0107(7) 0.0031(7)
B 0.0121(8) 0.0132(9) 0.0112(8) -0.0004(7) 0.0044(7) -0.0003(7)
F1 0.0389(8) 0.0233(7) 0.0427(9) -0.0010(6) -0.0095(7) 0.0093(6)
F2 0.0148(7) 0.0898(15) 0.0602(11) 0.0279(11) 0.0033(7) 0.0047(8)
F3 0.0527(10) 0.0481(9) 0.0207(7) -0.0103(6) -0.0075(6) 0.0222(8)
F4 0.0292(7) 0.0368(8) 0.0343(7) 0.0002(6) 0.0153(6) -0.0159(6)
F5 0.0597(10) 0.0350(8) 0.0200(6) -0.0011(6) 0.0125(7) -0.0202(7)
F6 0.0472(9) 0.0213(7) 0.0668(11) 0.0143(7) 0.0363(8) 0.0061(6)
F7 0.0257(7) 0.0388(8) 0.0531(10) 0.0081(7) 0.0060(7) 0.0117(6)
F8 0.0512(10) 0.0598(11) 0.0357(8) 0.0009(8) 0.0217(7) 0.0338(9)
F9 0.0447(9) 0.0177(7) 0.0965(15) 0.0066(8) 0.0379(10) 0.0088(6)
F10 0.0395(8) 0.0163(6) 0.0681(11) -0.0016(6) 0.0360(8) -0.0068(6)
F11 0.0161(6) 0.0407(8) 0.0356(7) 0.0051(6) 0.0058(5) -0.0018(6)
F12 0.0276(7) 0.0412(8) 0.0255(6) -0.0051(6) 0.0171(5) -0.0045(6)
F13 0.1236(17) 0.0300(8) 0.0208(7) 0.0096(6) 0.0316(9) 0.0343(10)
F14 0.0286(7) 0.0788(12) 0.0164(6) -0.0045(7) 0.0022(5) -0.0147(8)
F15 0.0324(7) 0.0434(8) 0.0187(6) -0.0031(6) 0.0152(5) -0.0032(6)
C55 0.0449(14) 0.0184(10) 0.0329(12) 0.0068(9) 0.0218(11) 0.0112(9)
F16 0.193(5) 0.0459(15) 0.0475(15) 0.0208(12) 0.063(2) 0.082(2)
F17 0.0455(14) 0.0329(12) 0.087(2) 0.0206(13) -0.0122(13) 0.0130(10)
F18 0.0481(18) 0.0305(13) 0.110(3) 0.0413(16) 0.0397(19) 0.0081(12)
C62 0.0264(10) 0.0334(11) 0.0143(9) 0.0015(8) 0.0087(8) 0.0082(9)
F19 0.0236(11) 0.0712(16) 0.0181(9) -0.0005(10) 0.0090(8) 0.0186(11)
F20 0.0386(12) 0.110(3) 0.0367(12) -0.0472(15) 0.0150(9) -0.0127(13)
F21 0.208(5) 0.0363(13) 0.104(3) 0.0392(16) 0.139(4) 0.050(2)
F22 0.0200(8) 0.1180(19) 0.0701(13) 0.0525(13) 0.0122(8) -0.0071(9)
F23 0.0306(9) 0.0941(16) 0.0592(12) -0.0148(11) 0.0122(8) 0.0272(10)
F24 0.0174(7) 0.0950(14) 0.0246(7) 0.0034(8) -0.0014(5) 0.0050(8)
C32 0.0143(8) 0.0136(8) 0.0125(8) -0.0031(6) 0.0050(6) -0.0010(6)
C33 0.0173(8) 0.0152(8) 0.0124(8) -0.0023(6) 0.0041(7) -0.0011(7)
C34 0.0156(8) 0.0184(9) 0.0167(8) -0.0053(7) 0.0034(7) 0.0005(7)
C35 0.0151(8) 0.0204(9) 0.0225(9) -0.0068(7) 0.0080(7) -0.0036(7)
C36 0.0194(9) 0.0148(8) 0.0174(8) -0.0035(7) 0.0090(7) -0.0035(7)
C37 0.0162(8) 0.0148(8) 0.0144(8) -0.0018(7) 0.0055(6) -0.0013(7)
C38 0.0170(9) 0.0248(10) 0.0239(10) -0.0041(8) 0.0010(8) 0.0016(8)
C39 0.0242(10) 0.0201(9) 0.0249(10) -0.0036(8) 0.0126(8) -0.0065(8)
C40 0.0145(8) 0.0136(8) 0.0079(7) -0.0018(6) 0.0022(6) -0.0007(6)
C41 0.0154(8) 0.0164(8) 0.0123(8) -0.0016(6) 0.0052(6) -0.0002(7)
C42 0.0188(9) 0.0138(8) 0.0170(8) -0.0004(7) 0.0067(7) 0.0029(7)
C43 0.0216(9) 0.0135(8) 0.0157(8) -0.0008(7) 0.0062(7) -0.0003(7)
C44 0.0155(8) 0.0152(8) 0.0134(8) -0.0026(6) 0.0057(6) -0.0023(7)
C45 0.0154(8) 0.0135(8) 0.0126(8) -0.0021(6) 0.0052(6) 0.0002(6)
C46 0.0288(11) 0.0190(10) 0.0355(12) 0.0020(9) 0.0157(9) 0.0051(8)
C47 0.0204(9) 0.0155(9) 0.0235(9) -0.0013(7) 0.0103(8) -0.0030(7)
C48 0.0133(8) 0.0123(7) 0.0128(8) -0.0012(6) 0.0059(6) -0.0015(6)
C49 0.0174(8) 0.0118(8) 0.0131(8) -0.0005(6) 0.0060(7) 0.0004(6)
C50 0.0209(9) 0.0159(9) 0.0118(8) -0.0005(6) 0.0057(7) -0.0005(7)
C51 0.0249(9) 0.0134(8) 0.0184(9) -0.0037(7) 0.0104(7) 0.0002(7)
C52 0.0231(9) 0.0118(8) 0.0203(9) 0.0014(7) 0.0093(8) 0.0025(7)
C53 0.0199(9) 0.0137(8) 0.0147(8) 0.0006(6) 0.0078(7) 0.0006(7)
C54 0.0316(11) 0.0202(9) 0.0141(8) -0.0017(7) 0.0097(8) 0.0039(8)
C56 0.0149(8) 0.0120(7) 0.0119(7) -0.0001(6) 0.0047(6) -0.0005(6)
C57 0.0142(8) 0.0153(8) 0.0132(8) -0.0002(6) 0.0052(6) 0.0002(6)
C58 0.0183(9) 0.0182(9) 0.0118(8) 0.0002(7) 0.0067(7) 0.0011(7)
C59 0.0185(9) 0.0226(9) 0.0115(8) 0.0026(7) 0.0026(7) 0.0006(7)
C60 0.0136(8) 0.0240(9) 0.0157(8) 0.0029(7) 0.0042(7) 0.0012(7)
C61 0.0158(8) 0.0197(9) 0.0140(8) 0.0006(7) 0.0070(7) 0.0000(7)
C63 0.0178(10) 0.0585(17) 0.0206(10) 0.0101(10) 0.0056(8) 0.0046(10)

loop_
_atom_type_symbol
_atom_type_description
_atom_type_scat_dispersion_real
_atom_type_scat_dispersion_imag
_atom_type_scat_source
C C 0.0033 0.0016 'International Tables Vol C Tables 4.2.6.8 and 6.1.1.4'
H H 0.0000 0.0000 'International Tables Vol C Tables 4.2.6.8 and 6.1.1.4'
B B 0.0013 0.0007 'International Tables Vol C Tables 4.2.6.8 and 6.1.1.4'
N N 0.0061 0.0033 'International Tables Vol C Tables 4.2.6.8 and 6.1.1.4'
F F 0.0171 0.0103 'International Tables Vol C Tables 4.2.6.8 and 6.1.1.4'
P P 0.1023 0.0942 'International Tables Vol C Tables 4.2.6.8 and 6.1.1.4'
Ir Ir -1.4442 7.9887 'International Tables Vol C Tables 4.2.6.8 and 6.1.1.4'

loop_
_geom_angle_atom_site_label_1
_geom_angle_atom_site_label_2
_geom_angle_atom_site_label_3
_geom_angle
N Ir C5 150.33(7)
N Ir C6 168.29(7)
C5 Ir C6 38.34(8)
N Ir C1 88.98(7)
C5 Ir C1 97.05(8)
C6 Ir C1 80.78(8)
N Ir C2 87.06(7)
C5 Ir C2 80.73(7)
C6 Ir C2 88.15(7)
C1 Ir C2 37.12(7)
N Ir P 92.19(4)
C5 Ir P 95.43(5)
C6 Ir P 94.29(5)
C1 Ir P 152.49(6)
C2 Ir P 170.39(5)
C15 P C9 104.44(9)
C15 P C21 111.16(8)
C9 P C21 103.49(9)
C15 P Ir 108.04(6)
C9 P Ir 114.48(6)
C21 P Ir 114.76(6)
C31 N C27 117.78(17)
C31 N Ir 125.70(13)
C27 N Ir 116.29(12)
C2 C1 C8 125.74(19)
C2 C1 Ir 72.67(11)
C8 C1 Ir 109.38(14)
C1 C2 C3 124.32(18)
C1 C2 Ir 70.21(11)
C3 C2 Ir 112.22(13)
C2 C3 C4 111.76(16)
C5 C4 C3 112.89(17)
C6 C5 C4 125.27(18)
C6 C5 Ir 72.11(11)
C4 C5 Ir 110.88(13)
C5 C6 C7 124.50(18)
C5 C6 Ir 69.55(11)
C7 C6 Ir 113.73(14)
C6 C7 C8 111.60(17)
C1 C8 C7 112.82(17)
C10 C9 C14 110.81(16)
C10 C9 P 108.89(13)
C14 C9 P 116.37(14)
C11 C10 C9 111.27(17)
C12 C11 C10 111.30(19)
C11 C12 C13 110.99(18)
C12 C13 C14 111.36(18)
C13 C14 C9 110.10(17)
C16 C15 C20 110.24(15)
C16 C15 P 117.06(13)
C20 C15 P 113.96(13)
C17 C16 C15 109.82(16)
C18 C17 C16 111.80(17)
C19 C18 C17 111.31(16)
C18 C19 C20 110.56(17)
C19 C20 C15 110.03(16)
C26 C21 C22 109.20(15)
C26 C21 P 117.71(13)
C22 C21 P 113.15(13)
C23 C22 C21 110.20(16)
C24 C23 C22 111.36(17)
C25 C24 C23 110.93(17)
C24 C25 C26 111.78(17)
C25 C26 C21 109.90(16)
N C27 C28 122.78(18)
C27 C28 C29 118.82(19)
C30 C29 C28 119.05(19)
C31 C30 C29 119.18(19)
N C31 C30 122.38(19)
C48 B C32 103.80(14)
C48 B C40 112.06(14)
C32 B C40 113.94(15)
C48 B C56 111.77(15)
C32 B C56 112.06(14)
C40 B C56 103.49(14)
F16' C55 F17' 111.3(6)
F16' C55 F16 55.8(5)
F17' C55 F16 123.9(5)
F16' C55 F18 125.5(5)
F17' C55 F18 24.0(4)
F16 C55 F18 112.8(3)
F16' C55 F17 46.4(4)
F17' C55 F17 79.5(4)
F16 C55 F17 101.4(3)
F18 C55 F17 102.8(3)
F16' C55 F18' 103.7(5)
F17' C55 F18' 96.3(5)
F16 C55 F18' 49.9(3)
F18 C55 F18' 74.4(4)
F17 C55 F18' 142.1(4)
F16' C55 C52 119.1(4)
F17' C55 C52 116.9(5)
F16 C55 C52 115.2(2)
F18 C55 C52 113.4(2)
F17 C55 C52 109.8(2)
F18' C55 C52 105.7(3)
F19' C62 F20' 111.2(6)
F19' C62 F21 121.6(5)
F20' C62 F21 61.8(4)
F19' C62 F19 24.7(4)
F20' C62 F19 127.6(4)
F21 C62 F19 109.7(3)
F19' C62 F20 77.3(5)
F20' C62 F20 46.1(4)
F21 C62 F20 105.8(3)
F19 C62 F20 101.5(2)
F19' C62 F21' 100.3(6)
F20' C62 F21' 101.3(5)
F21 C62 F21' 40.6(3)
F19 C62 F21' 78.7(4)
F20 C62 F21' 139.1(4)
F19' C62 C58 117.2(5)
F20' C62 C58 117.1(4)
F21 C62 C58 115.6(2)
F19 C62 C58 112.63(17)
F20 C62 C58 110.53(19)
F21' C62 C58 106.7(4)
C37 C32 C33 115.64(17)
C37 C32 B 121.09(16)
C33 C32 B 122.88(16)
C34 C33 C32 122.11(18)
C35 C34 C33 121.11(18)
C35 C34 C38 119.84(18)
C33 C34 C38 118.97(18)
C36 C35 C34 117.69(18)
C35 C36 C37 120.85(18)
C35 C36 C39 121.29(18)
C37 C36 C39 117.86(18)
C36 C37 C32 122.50(18)
F1 C38 F2 106.60(19)
F1 C38 F3 105.19(19)
F2 C38 F3 106.69(19)
F1 C38 C34 113.05(17)
F2 C38 C34 113.31(19)
F3 C38 C34 111.44(17)
F5 C39 F4 106.84(17)
F5 C39 F6 106.65(19)
F4 C39 F6 105.76(17)
F5 C39 C36 111.94(17)
F4 C39 C36 113.41(18)
F6 C39 C36 111.78(17)
C41 C40 C45 115.34(17)
C41 C40 B 123.33(16)
C45 C40 B 120.91(16)
C42 C41 C40 122.27(17)
C43 C42 C41 121.26(17)
C43 C42 C46 119.86(18)
C41 C42 C46 118.87(18)
C42 C43 C44 117.61(17)
C43 C44 C45 121.07(17)
C43 C44 C47 119.76(17)
C45 C44 C47 119.14(17)
C44 C45 C40 122.42(17)
F9 C46 F8 110.3(2)
F9 C46 F7 104.62(19)
F8 C46 F7 103.89(19)
F9 C46 C42 113.47(19)
F8 C46 C42 112.78(18)
F7 C46 C42 111.06(19)
F10 C47 F11 106.87(17)
F10 C47 F12 107.12(17)
F11 C47 F12 105.62(16)
F10 C47 C44 112.92(17)
F11 C47 C44 112.09(16)
F12 C47 C44 111.77(16)
C53 C48 C49 116.19(16)
C53 C48 B 122.15(15)
C49 C48 B 121.29(16)
C50 C49 C48 121.79(17)
C49 C50 C51 120.99(17)
C49 C50 C54 120.80(17)
C51 C50 C54 118.19(17)
C52 C51 C50 118.01(17)
C51 C52 C53 120.86(18)
C51 C52 C55 119.85(18)
C53 C52 C55 119.28(18)
C52 C53 C48 122.16(17)
F13 C54 F14 107.5(2)
F13 C54 F15 106.16(18)
F14 C54 F15 104.68(16)
F13 C54 C50 113.18(16)
F14 C54 C50 112.30(18)
F15 C54 C50 112.41(17)
C61 C56 C57 115.44(16)
C61 C56 B 121.44(15)
C57 C56 B 122.69(16)
C58 C57 C56 122.20(17)
C59 C58 C57 121.38(17)
C59 C58 C62 119.17(17)
C57 C58 C62 119.42(17)
C58 C59 C60 117.51(17)
C59 C60 C61 121.02(18)
C59 C60 C63 120.30(18)
C61 C60 C63 118.68(18)
C60 C61 C56 122.45(17)
F22 C63 F24 109.6(2)
F22 C63 F23 104.6(2)
F24 C63 F23 104.7(2)
F22 C63 C60 112.4(2)
F24 C63 C60 113.58(19)
F23 C63 C60 111.3(2)

loop_
_geom_bond_atom_site_label_1
_geom_bond_atom_site_label_2
_geom_bond_distance
Ir N 2.0934(16)
Ir C5 2.1243(19)
Ir C6 2.1575(19)
Ir C1 2.174(2)
Ir C2 2.2060(18)
Ir P 2.3609(5)
P C15 1.8462(18)
P C9 1.855(2)
P C21 1.8648(19)
N C31 1.351(2)
N C27 1.356(2)
C1 C2 1.394(3)
C1 C8 1.515(3)
C2 C3 1.521(3)
C3 C4 1.534(3)
C4 C5 1.512(3)
C5 C6 1.406(3)
C6 C7 1.527(3)
C7 C8 1.537(3)
C9 C10 1.538(3)
C9 C14 1.539(3)
C10 C11 1.528(3)
C11 C12 1.526(3)
C12 C13 1.531(3)
C13 C14 1.537(3)
C15 C16 1.541(3)
C15 C20 1.541(3)
C16 C17 1.535(3)
C17 C18 1.531(3)
C18 C19 1.528(3)
C19 C20 1.533(3)
C21 C26 1.543(3)
C21 C22 1.544(3)
C22 C23 1.533(3)
C23 C24 1.525(3)
C24 C25 1.523(3)
C25 C26 1.534(3)
C27 C28 1.379(3)
C28 C29 1.386(3)
C29 C30 1.385(3)
C30 C31 1.382(3)
B C48 1.638(3)
B C32 1.639(3)
B C40 1.641(3)
B C56 1.645(3)
F1 C38 1.330(3)
F2 C38 1.331(3)
F3 C38 1.343(3)
F4 C39 1.339(2)
F5 C39 1.337(2)
F6 C39 1.342(3)
F7 C46 1.355(3)
F8 C46 1.331(3)
F9 C46 1.320(3)
F10 C47 1.331(2)
F11 C47 1.343(2)
F12 C47 1.343(2)
F13 C54 1.329(3)
F14 C54 1.341(3)
F15 C54 1.343(2)
C55 F16' 1.193(7)
C55 F17' 1.275(9)
C55 F16 1.288(3)
C55 F18 1.306(3)
C55 F17 1.393(3)
C55 F18' 1.471(7)
C55 C52 1.497(3)
C62 F19' 1.254(9)
C62 F20' 1.263(7)
C62 F21 1.266(3)
C62 F19 1.336(3)
C62 F20 1.374(3)
C62 F21' 1.440(8)
C62 C58 1.499(3)
F22 C63 1.315(3)
F23 C63 1.355(3)
F24 C63 1.319(3)
C32 C37 1.399(3)
C32 C33 1.405(3)
C33 C34 1.393(3)
C34 C35 1.393(3)
C34 C38 1.501(3)
C35 C36 1.389(3)
C36 C37 1.396(3)
C36 C39 1.500(3)
C40 C41 1.403(2)
C40 C45 1.408(2)
C41 C42 1.394(3)
C42 C43 1.389(3)
C42 C46 1.509(3)
C43 C44 1.390(3)
C44 C45 1.392(3)
C44 C47 1.504(3)
C48 C53 1.398(3)
C48 C49 1.407(2)
C49 C50 1.389(2)
C50 C51 1.395(3)
C50 C54 1.498(3)
C51 C52 1.387(3)
C52 C53 1.393(3)
C56 C61 1.404(3)
C56 C57 1.405(2)
C57 C58 1.391(2)
C58 C59 1.389(3)
C59 C60 1.391(3)
C60 C61 1.393(3)
C60 C63 1.504(3)

loop_
_geom_torsion_atom_site_label_1
_geom_torsion_atom_site_label_2
_geom_torsion_atom_site_label_3
_geom_torsion_atom_site_label_4
_geom_torsion
N Ir P C15 -55.22(8)
C5 Ir P C15 153.49(8)
C6 Ir P C15 115.02(8)
C1 Ir P C15 36.78(14)
C2 Ir P C15 -140.5(3)
N Ir P C9 60.66(8)
C5 Ir P C9 -90.63(9)
C6 Ir P C9 -129.10(9)
C1 Ir P C9 152.67(14)
C2 Ir P C9 -24.7(3)
N Ir P C21 -179.85(8)
C5 Ir P C21 28.86(9)
C6 Ir P C21 -9.61(9)
C1 Ir P C21 -87.85(14)
C2 Ir P C21 94.8(3)
C5 Ir N C31 -172.12(15)
C6 Ir N C31 -40.7(4)
C1 Ir N C31 -69.60(16)
C2 Ir N C31 -106.69(16)
P Ir N C31 82.90(15)
C5 Ir N C27 2.1(2)
C6 Ir N C27 133.6(3)
C1 Ir N C27 104.66(15)
C2 Ir N C27 67.57(14)
P Ir N C27 -102.84(13)
N Ir C1 C2 -86.47(12)
C5 Ir C1 C2 64.39(13)
C6 Ir C1 C2 99.24(13)
P Ir C1 C2 -179.26(9)
N Ir C1 C8 150.92(15)
C5 Ir C1 C8 -58.22(15)
C6 Ir C1 C8 -23.37(15)
C2 Ir C1 C8 -122.6(2)
P Ir C1 C8 58.1(2)
C8 C1 C2 C3 -2.2(3)
Ir C1 C2 C3 -103.95(18)
C8 C1 C2 Ir 101.8(2)
N Ir C2 C1 92.20(12)
C5 Ir C2 C1 -114.93(13)
C6 Ir C2 C1 -77.11(13)
P Ir C2 C1 177.9(3)
N Ir C2 C3 -147.78(14)
C5 Ir C2 C3 5.09(14)
C6 Ir C2 C3 42.91(15)
C1 Ir C2 C3 120.0(2)
P Ir C2 C3 -62.0(4)
C1 C2 C3 C4 94.1(2)
Ir C2 C3 C4 13.5(2)
C2 C3 C4 C5 -33.5(2)
C3 C4 C5 C6 -44.6(3)
C3 C4 C5 Ir 37.8(2)
N Ir C5 C6 165.80(12)
C1 Ir C5 C6 65.38(12)
C2 Ir C5 C6 98.84(12)
P Ir C5 C6 -90.05(11)
N Ir C5 C4 44.1(2)
C6 Ir C5 C4 -121.75(19)
C1 Ir C5 C4 -56.37(15)
C2 Ir C5 C4 -22.91(14)
P Ir C5 C4 148.20(13)
C4 C5 C6 C7 -2.0(3)
Ir C5 C6 C7 -105.36(19)
C4 C5 C6 Ir 103.32(19)
N Ir C6 C5 -143.3(3)
C1 Ir C6 C5 -113.93(12)
C2 Ir C6 C5 -77.35(12)
P Ir C6 C5 93.34(11)
N Ir C6 C7 -23.5(4)
C5 Ir C6 C7 119.8(2)
C1 Ir C6 C7 5.83(15)
C2 Ir C6 C7 42.41(15)
P Ir C6 C7 -146.90(14)
C5 C6 C7 C8 93.5(2)
Ir C6 C7 C8 12.8(2)
C2 C1 C8 C7 -44.5(3)
Ir C1 C8 C7 37.7(2)
C6 C7 C8 C1 -33.5(2)
C15 P C9 C10 167.42(13)
C21 P C9 C10 -76.16(14)
Ir P C9 C10 49.46(14)
C15 P C9 C14 41.36(16)
C21 P C9 C14 157.78(14)
Ir P C9 C14 -76.59(15)
C14 C9 C10 C11 -56.1(2)
P C9 C10 C11 174.66(15)
C9 C10 C11 C12 55.6(2)
C10 C11 C12 C13 -55.5(3)
C11 C12 C13 C14 56.4(3)
C12 C13 C14 C9 -56.7(2)
C10 C9 C14 C13 56.3(2)
P C9 C14 C13 -178.58(14)
C9 P C15 C16 58.68(16)
C21 P C15 C16 -52.30(16)
Ir P C15 C16 -179.05(12)
C9 P C15 C20 -170.62(13)
C21 P C15 C20 78.40(15)
Ir P C15 C20 -48.35(14)
C20 C15 C16 C17 57.8(2)
P C15 C16 C17 -169.82(14)
C15 C16 C17 C18 -55.8(2)
C16 C17 C18 C19 55.2(2)
C17 C18 C19 C20 -55.9(2)
C18 C19 C20 C15 58.1(2)
C16 C15 C20 C19 -59.3(2)
P C15 C20 C19 166.70(13)
C15 P C21 C26 90.06(16)
C9 P C21 C26 -21.52(16)
Ir P C21 C26 -146.97(12)
C15 P C21 C22 -38.88(16)
C9 P C21 C22 -150.47(13)
Ir P C21 C22 84.09(13)
C26 C21 C22 C23 59.1(2)
P C21 C22 C23 -167.74(13)
C21 C22 C23 C24 -57.6(2)
C22 C23 C24 C25 55.1(2)
C23 C24 C25 C26 -55.2(2)
C24 C25 C26 C21 57.4(2)
C22 C21 C26 C25 -58.7(2)
P C21 C26 C25 170.51(14)
C31 N C27 C28 0.8(3)
Ir N C27 C28 -173.98(16)
N C27 C28 C29 -0.2(3)
C27 C28 C29 C30 -1.0(3)
C28 C29 C30 C31 1.6(3)
C27 N C31 C30 0.0(3)
Ir N C31 C30 174.14(15)
C29 C30 C31 N -1.2(3)
C48 B C32 C37 84.72(19)
C40 B C32 C37 -153.13(16)
C56 B C32 C37 -36.0(2)
C48 B C32 C33 -87.8(2)
C40 B C32 C33 34.3(2)
C56 B C32 C33 151.43(17)
C37 C32 C33 C34 2.4(3)
B C32 C33 C34 175.33(17)
C32 C33 C34 C35 0.1(3)
C32 C33 C34 C38 -176.74(17)
C33 C34 C35 C36 -2.1(3)
C38 C34 C35 C36 174.71(18)
C34 C35 C36 C37 1.5(3)
C34 C35 C36 C39 -179.19(18)
C35 C36 C37 C32 1.2(3)
C39 C36 C37 C32 -178.17(17)
C33 C32 C37 C36 -3.1(3)
B C32 C37 C36 -176.10(17)
C35 C34 C38 F1 139.4(2)
C33 C34 C38 F1 -43.7(3)
C35 C34 C38 F2 18.0(3)
C33 C34 C38 F2 -165.1(2)
C35 C34 C38 F3 -102.3(2)
C33 C34 C38 F3 74.5(2)
C35 C36 C39 F5 -111.8(2)
C37 C36 C39 F5 67.6(2)
C35 C36 C39 F4 9.2(3)
C37 C36 C39 F4 -171.44(17)
C35 C36 C39 F6 128.7(2)
C37 C36 C39 F6 -52.0(2)
C48 B C40 C41 146.61(16)
C32 B C40 C41 29.1(2)
C56 B C40 C41 -92.82(19)
C48 B C40 C45 -41.2(2)
C32 B C40 C45 -158.70(16)
C56 B C40 C45 79.36(19)
C45 C40 C41 C42 -1.2(3)
B C40 C41 C42 171.40(17)
C40 C41 C42 C43 -0.4(3)
C40 C41 C42 C46 178.28(18)
C41 C42 C43 C44 1.4(3)
C46 C42 C43 C44 -177.23(18)
C42 C43 C44 C45 -0.9(3)
C42 C43 C44 C47 177.05(17)
C43 C44 C45 C40 -0.7(3)
C47 C44 C45 C40 -178.67(17)
C41 C40 C45 C44 1.7(3)
B C40 C45 C44 -171.05(16)
C43 C42 C46 F9 6.9(3)
C41 C42 C46 F9 -171.8(2)
C43 C42 C46 F8 -119.5(2)
C41 C42 C46 F8 61.9(3)
C43 C42 C46 F7 124.4(2)
C41 C42 C46 F7 -54.3(3)
C43 C44 C47 F10 5.6(3)
C45 C44 C47 F10 -176.49(18)
C43 C44 C47 F11 126.33(19)
C45 C44 C47 F11 -55.7(2)
C43 C44 C47 F12 -115.3(2)
C45 C44 C47 F12 62.6(2)
C32 B C48 C53 -89.2(2)
C40 B C48 C53 147.46(17)
C56 B C48 C53 31.8(2)
C32 B C48 C49 83.57(19)
C40 B C48 C49 -39.8(2)
C56 B C48 C49 -155.47(16)
C53 C48 C49 C50 -0.7(3)
B C48 C49 C50 -173.86(17)
C48 C49 C50 C51 -0.2(3)
C48 C49 C50 C54 178.26(18)
C49 C50 C51 C52 0.5(3)
C54 C50 C51 C52 -177.94(19)
C50 C51 C52 C53 0.0(3)
C50 C51 C52 C55 -179.5(2)
F16' C55 C52 C51 70.7(6)
F17' C55 C52 C51 -150.9(5)
F16 C55 C52 C51 7.4(4)
F18 C55 C52 C51 -124.7(3)
F17 C55 C52 C51 121.0(3)
F18' C55 C52 C51 -45.2(4)
F16' C55 C52 C53 -108.8(6)
F17' C55 C52 C53 29.6(6)
F16 C55 C52 C53 -172.1(3)
F18 C55 C52 C53 55.8(4)
F17 C55 C52 C53 -58.5(3)
F18' C55 C52 C53 135.3(4)
C51 C52 C53 C48 -1.0(3)
C55 C52 C53 C48 178.52(19)
C49 C48 C53 C52 1.3(3)
B C48 C53 C52 174.38(17)
C49 C50 C54 F13 13.9(3)
C51 C50 C54 F13 -167.6(2)
C49 C50 C54 F14 -108.1(2)
C51 C50 C54 F14 70.4(2)
C49 C50 C54 F15 134.16(19)
C51 C50 C54 F15 -47.4(3)
C48 B C56 C61 41.5(2)
C32 B C56 C61 157.58(17)
C40 B C56 C61 -79.2(2)
C48 B C56 C57 -146.41(17)
C32 B C56 C57 -30.4(2)
C40 B C56 C57 92.82(19)
C61 C56 C57 C58 -0.1(3)
B C56 C57 C58 -172.61(17)
C56 C57 C58 C59 0.1(3)
C56 C57 C58 C62 178.21(18)
F19' C62 C58 C59 125.0(6)
F20' C62 C58 C59 -11.0(5)
F21 C62 C58 C59 -80.9(4)
F19 C62 C58 C59 151.9(2)
F20 C62 C58 C59 39.2(3)
F21' C62 C58 C59 -123.6(4)
F19' C62 C58 C57 -53.1(6)
F20' C62 C58 C57 170.9(5)
F21 C62 C58 C57 100.9(3)
F19 C62 C58 C57 -26.2(3)
F20 C62 C58 C57 -139.0(2)
F21' C62 C58 C57 58.2(4)
C57 C58 C59 C60 0.2(3)
C62 C58 C59 C60 -177.91(19)
C58 C59 C60 C61 -0.5(3)
C58 C59 C60 C63 178.8(2)
C59 C60 C61 C56 0.5(3)
C63 C60 C61 C56 -178.8(2)
C57 C56 C61 C60 -0.2(3)
B C56 C61 C60 172.43(18)
C59 C60 C63 F22 -123.5(2)
C61 C60 C63 F22 55.8(3)
C59 C60 C63 F24 1.7(3)
C61 C60 C63 F24 -179.0(2)
C59 C60 C63 F23 119.5(2)
C61 C60 C63 F23 -61.2(3)
